data_2019998
loop_
_publ_author_name
'Salian, Vinutha V.'
'Narayana, Badiadka'
'Yathirajan, Hemmige S.'
'Akkurt, Mehmet'
'\,Celik, \"Omer'
'Ersanl\?i, Cem C\"uneyt'
'Glidewell, Christopher'

_publ_section_title
;
 A chalcone showing positional disorder, two related diarylcyclohexenones
 showing enantiomeric disorder and a related hydroxyterphenyl, all derived
 from simple carbonyl precursors
;
_journal_coeditor_code SK3593
_journal_issue 7
_journal_name_full 'Acta Crystallographica Section C'
_journal_page_first
;
;
_journal_paper_doi 10.1107/S2053229615011961
_journal_volume 71
_journal_year 2015
_chemical_formula_iupac 'C18 H14 Cl2 O'
_chemical_formula_moiety 'C18 H14 Cl2 O'
_chemical_formula_sum 'C18 H14 Cl2 O'
_chemical_formula_weight 317.19
_chemical_name_systematic
;
(2<i>E</i>)-1-(2,4-Dichlorophenyl)-3-[4-(prop-1-en-2-yl)phenyl]prop-2-en-1-one
;
_space_group_crystal_system orthorhombic
_space_group_IT_number 61
_space_group_name_Hall '-P 2ac 2ab'
_space_group_name_H-M_alt 'P b c a'
_symmetry_space_group_name_Hall '-P 2ac 2ab'
_symmetry_space_group_name_H-M 'P b c a'
_atom_sites_solution_hydrogens geom
_audit_creation_method SHELXL-2014
_cell_angle_alpha 90
_cell_angle_beta 90
_cell_angle_gamma 90
_cell_formula_units_Z 8
_cell_length_a 13.4314(4)
_cell_length_b 8.2405(4)
_cell_length_c 29.9252(9)
_cell_measurement_reflns_used 6379
_cell_measurement_temperature 296(2)
_cell_measurement_theta_max 33.351
_cell_measurement_theta_min 2.038
_cell_volume 3312.2(2)
_computing_cell_refinement
;
SAINT (Bruker, 2007)
;
_computing_data_collection
;
APEX2 (Bruker, 2007)
;
_computing_data_reduction
;
SAINT (Bruker, 2007)
;
_computing_molecular_graphics
;
PLATON (Spek, 2009)
;
_computing_publication_material
;
SHELXL2014 (Sheldrick, 2015) and PLATON (Spek, 2009)
;
_computing_structure_refinement
;
SHELXL2014 (Sheldrick, 2015)
;
_computing_structure_solution
;
SHELXS97 (Sheldrick, 2008)
;
_diffrn_ambient_temperature 296(2)
_diffrn_measured_fraction_theta_full 0.998
_diffrn_measured_fraction_theta_max 0.998
_diffrn_measurement_device_type 'Bruker APEXII CCD'
_diffrn_measurement_method '\f and \w scans'
_diffrn_radiation_monochromator graphite
_diffrn_radiation_source 'sealed tube'
_diffrn_radiation_type MoK\a
_diffrn_radiation_wavelength 0.71073
_diffrn_reflns_av_R_equivalents 0.0325
_diffrn_reflns_limit_h_max 16
_diffrn_reflns_limit_h_min -16
_diffrn_reflns_limit_k_max 10
_diffrn_reflns_limit_k_min -9
_diffrn_reflns_limit_l_max 37
_diffrn_reflns_limit_l_min -37
_diffrn_reflns_number 17929
_diffrn_reflns_theta_full 25.242
_diffrn_reflns_theta_max 26.541
_diffrn_reflns_theta_min 2.038
_diffrn_standards_number 0
_exptl_absorpt_coefficient_mu 0.387
_exptl_absorpt_correction_type none
_exptl_crystal_colour colourless
_exptl_crystal_density_diffrn 1.272
_exptl_crystal_description block
_exptl_crystal_F_000 1312
_exptl_crystal_size_max 0.400
_exptl_crystal_size_mid 0.300
_exptl_crystal_size_min 0.150
_refine_diff_density_max 0.464
_refine_diff_density_min -0.308
_refine_ls_extinction_method none
_refine_ls_goodness_of_fit_ref 1.035
_refine_ls_hydrogen_treatment constr
_refine_ls_matrix_type full
_refine_ls_number_parameters 254
_refine_ls_number_reflns 3450
_refine_ls_number_restraints 52
_refine_ls_restrained_S_all 1.028
_refine_ls_R_factor_all 0.0994
_refine_ls_R_factor_gt 0.0580
_refine_ls_shift/su_max 0.000
_refine_ls_shift/su_mean 0.000
_refine_ls_structure_factor_coef Fsqd
_refine_ls_weighting_details 'w=1/[\s^2^(Fo^2^)+(0.1057P)^2^+0.9703P] where P=(Fo^2^+2Fc^2^)/3'
_refine_ls_weighting_scheme calc
_refine_ls_wR_factor_gt 0.1747
_refine_ls_wR_factor_ref 0.2063
_reflns_number_gt 2028
_reflns_number_total 3450
_reflns_threshold_expression I>2\s(I)
_cod_data_source_file sk3593sup1.cif
_cod_data_source_block I
_cod_database_code 2019998
_shelx_space_group_comment
;
The symmetry employed for this shelxl refinement is uniquely defined
by the following loop, which should always be used as a source of
symmetry information in preference to the above space-group names.
They are only intended as comments.
;
_shelx_estimated_absorpt_t_min 0.860
_shelx_estimated_absorpt_t_max 0.944
_shelxl_version_number 2.014

loop_
_space_group_symop_operation_xyz
'x, y, z'
'x+1/2, -y+1/2, -z'
'-x, y+1/2, -z+1/2'
'-x+1/2, -y, z+1/2'
'-x, -y, -z'
'-x-1/2, y-1/2, z'
'x, -y-1/2, z-1/2'
'x-1/2, y, -z-1/2'

loop_
_atom_site_type_symbol
_atom_site_label
_atom_site_fract_x
_atom_site_fract_y
_atom_site_fract_z
_atom_site_U_iso_or_equiv
_atom_site_adp_type
_atom_site_calc_flag
_atom_site_occupancy
_atom_site_disorder_assembly
_atom_site_disorder_group
C C11 0.7567(7) 0.739(2) 0.57053(18) 0.058(2) Uani d 0.664(6) A -1
C C12 0.7031(13) 0.672(3) 0.6098(2) 0.061(2) Uani d 0.664(6) A -1
H H12 0.6526 0.5967 0.6050 0.073 Uiso calc 0.664(6) A -1
C C13 0.7246(15) 0.715(2) 0.6513(2) 0.059(2) Uani d 0.664(6) A -1
H H13 0.7798 0.7812 0.6553 0.071 Uiso calc 0.664(6) A -1
O O111 0.8328(7) 0.8177(10) 0.5735(3) 0.0665(19) Uani d 0.664(6) A -1
C C111 0.7210(6) 0.687(2) 0.5250(2) 0.0568(14) Uani d 0.664(6) A -1
C C112 0.6231(12) 0.693(5) 0.5100(7) 0.0673(15) Uani d 0.664(6) A -1
Cl Cl12 0.5308(6) 0.7807(12) 0.5433(3) 0.0976(16) Uani d 0.664(6) A -1
C C113 0.5956(11) 0.642(5) 0.4680(6) 0.0796(13) Uani d 0.664(6) A -1
H H113 0.5296 0.6473 0.4587 0.095 Uiso calc 0.664(6) A -1
C C114 0.6684(5) 0.5834(15) 0.4401(2) 0.076(2) Uani d 0.664(6) A -1
Cl Cl14 0.6356(5) 0.5116(14) 0.38744(18) 0.1276(12) Uani d 0.664(6) A -1
C C115 0.7653(5) 0.5726(11) 0.4536(2) 0.073(2) Uani d 0.664(6) A -1
H H115 0.8138 0.5328 0.4343 0.088 Uiso calc 0.664(6) A -1
C C116 0.7905(7) 0.622(5) 0.4964(6) 0.071(3) Uani d 0.664(6) A -1
H H116 0.8560 0.6105 0.5060 0.085 Uiso calc 0.664(6) A -1
C C131 0.6701(12) 0.668(3) 0.69147(17) 0.0554(16) Uani d 0.664(6) A -1
C C132 0.7062(14) 0.714(2) 0.7332(2) 0.0750(17) Uani d 0.664(6) A -1
H H132 0.7627 0.7792 0.7349 0.090 Uiso calc 0.664(6) A -1
C C133 0.6598(6) 0.6653(14) 0.77220(18) 0.0766(15) Uani d 0.664(6) A -1
H H133 0.6812 0.7075 0.7994 0.092 Uiso calc 0.664(6) A -1
C C134 0.5829(4) 0.5561(9) 0.77170(15) 0.0591(13) Uani d 0.664(6) A -1
C C135 0.5471(5) 0.5098(11) 0.73047(17) 0.0652(12) Uani d 0.664(6) A -1
H H135 0.4924 0.4408 0.7291 0.078 Uiso calc 0.664(6) A -1
C C136 0.5903(6) 0.5631(14) 0.69100(15) 0.0589(13) Uani d 0.664(6) A -1
H H136 0.5649 0.5275 0.6638 0.071 Uiso calc 0.664(6) A -1
C C137 0.5321(4) 0.4974(8) 0.81457(18) 0.0795(17) Uani d 0.664(6) A -1
C C138 0.4602(6) 0.5849(10) 0.8300(3) 0.128(3) Uani d 0.664(6) A -1
H H18A 0.4379 0.5697 0.8591 0.153 Uiso calc 0.664(6) A -1
H H18B 0.4306 0.6632 0.8120 0.153 Uiso calc 0.664(6) A -1
C C139 0.5860(10) 0.3732(16) 0.8368(4) 0.136(4) Uani d 0.664(6) A -1
H H19A 0.6353 0.3293 0.8170 0.204 Uiso calc 0.664(6) A -1
H H19B 0.6181 0.4176 0.8627 0.204 Uiso calc 0.664(6) A -1
H H19C 0.5410 0.2887 0.8458 0.204 Uiso calc 0.664(6) A -1
C C21 0.7590(13) 0.715(5) 0.5734(4) 0.058(2) Uani d 0.336(6) A -2
C C22 0.694(3) 0.687(6) 0.6128(4) 0.061(2) Uani d 0.336(6) A -2
H H22 0.6343 0.6309 0.6090 0.073 Uiso calc 0.336(6) A -2
C C23 0.719(3) 0.739(5) 0.6530(4) 0.059(2) Uani d 0.336(6) A -2
H H23 0.7623 0.8265 0.6543 0.071 Uiso calc 0.336(6) A -2
O O211 0.8417(14) 0.773(2) 0.5760(6) 0.0665(19) Uani d 0.336(6) A -2
C C211 0.7176(12) 0.674(5) 0.5281(4) 0.0568(14) Uani d 0.336(6) A -2
C C212 0.622(2) 0.706(11) 0.5133(14) 0.0673(15) Uani d 0.336(6) A -2
Cl Cl22 0.5407(12) 0.820(3) 0.5466(6) 0.0976(16) Uani d 0.336(6) A -2
C C213 0.587(2) 0.656(10) 0.4722(13) 0.0796(13) Uani d 0.336(6) A -2
H H213 0.5239 0.6839 0.4623 0.095 Uiso calc 0.336(6) A -2
C C214 0.6501(12) 0.564(4) 0.4463(5) 0.076(2) Uani d 0.336(6) A -2
Cl Cl24 0.6118(12) 0.505(3) 0.3931(4) 0.1276(12) Uani d 0.336(6) A -2
C C215 0.7469(11) 0.538(3) 0.4584(5) 0.073(2) Uani d 0.336(6) A -2
H H215 0.7885 0.4755 0.4404 0.088 Uiso calc 0.336(6) A -2
C C216 0.7821(15) 0.606(10) 0.4976(12) 0.071(3) Uani d 0.336(6) A -2
H H216 0.8501 0.6051 0.5035 0.085 Uiso calc 0.336(6) A -2
C C231 0.685(3) 0.673(5) 0.6957(3) 0.0554(16) Uani d 0.336(6) A -2
C C232 0.718(3) 0.747(5) 0.7350(4) 0.0750(17) Uani d 0.336(6) A -2
H H232 0.7619 0.8344 0.7335 0.090 Uiso calc 0.336(6) A -2
C C233 0.6871(15) 0.691(3) 0.7763(3) 0.0766(15) Uani d 0.336(6) A -2
H H233 0.7226 0.7190 0.8018 0.092 Uiso calc 0.336(6) A -2
C C234 0.6047(10) 0.593(2) 0.7801(3) 0.0591(13) Uani d 0.336(6) A -2
C C235 0.5687(11) 0.525(2) 0.7412(3) 0.0652(12) Uani d 0.336(6) A -2
H H235 0.5167 0.4511 0.7429 0.078 Uiso calc 0.336(6) A -2
C C236 0.6080(14) 0.564(3) 0.6997(3) 0.0589(13) Uani d 0.336(6) A -2
H H236 0.5818 0.5163 0.6741 0.071 Uiso calc 0.336(6) A -2
C C237 0.5705(9) 0.5291(15) 0.8256(3) 0.0795(17) Uani d 0.336(6) A -2
C C238 0.5270(11) 0.6295(19) 0.8524(5) 0.128(3) Uani d 0.336(6) A -2
H H28A 0.5234 0.6064 0.8828 0.153 Uiso calc 0.336(6) A -2
H H28B 0.4993 0.7248 0.8414 0.153 Uiso calc 0.336(6) A -2
C C239 0.616(3) 0.379(3) 0.8369(9) 0.136(4) Uani d 0.336(6) A -2
H H29A 0.6427 0.3295 0.8104 0.204 Uiso calc 0.336(6) A -2
H H29B 0.6693 0.3981 0.8578 0.204 Uiso calc 0.336(6) A -2
H H29C 0.5679 0.3082 0.8502 0.204 Uiso calc 0.336(6) A -2

loop_
_atom_site_aniso_label
_atom_site_aniso_U_11
_atom_site_aniso_U_22
_atom_site_aniso_U_33
_atom_site_aniso_U_12
_atom_site_aniso_U_13
_atom_site_aniso_U_23
C11 0.0644(16) 0.051(5) 0.0593(15) 0.003(2) -0.0007(13) 0.007(2)
C12 0.063(3) 0.060(5) 0.0603(17) -0.002(4) -0.0005(17) -0.001(2)
C13 0.064(3) 0.053(5) 0.0599(15) -0.001(4) -0.0027(13) -0.0011(16)
O111 0.067(2) 0.061(5) 0.0719(16) -0.006(3) -0.0051(13) 0.004(3)
C111 0.0633(16) 0.054(3) 0.0534(15) -0.0073(17) 0.0025(12) 0.008(2)
C112 0.0640(16) 0.079(7) 0.059(3) -0.0073(16) 0.0020(18) 0.006(2)
Cl12 0.0659(16) 0.148(5) 0.0791(13) 0.016(2) -0.0005(11) -0.0095(17)
C113 0.072(3) 0.100(8) 0.067(4) -0.020(3) -0.006(3) 0.004(3)
C114 0.095(4) 0.082(4) 0.050(3) -0.034(4) 0.009(2) 0.003(3)
Cl14 0.142(4) 0.1750(17) 0.0659(15) -0.057(3) 0.0023(14) -0.0272(17)
C115 0.086(3) 0.072(5) 0.061(2) -0.018(3) 0.022(2) 0.002(3)
C116 0.070(2) 0.075(8) 0.0676(19) -0.001(4) 0.005(2) 0.003(3)
C131 0.056(5) 0.057(2) 0.0534(16) -0.001(3) -0.007(2) 0.002(2)
C132 0.082(5) 0.078(8) 0.0647(18) -0.034(3) -0.0052(18) -0.007(2)
C133 0.070(6) 0.104(5) 0.0558(19) -0.029(3) -0.011(2) -0.008(2)
C134 0.065(3) 0.060(4) 0.052(2) -0.005(2) -0.006(2) -0.004(2)
C135 0.052(3) 0.069(3) 0.074(3) -0.013(2) -0.013(2) 0.002(3)
C136 0.057(3) 0.070(2) 0.050(2) -0.008(3) -0.019(2) 0.000(3)
C137 0.075(4) 0.099(4) 0.065(3) 0.008(3) 0.007(2) 0.018(3)
C138 0.112(5) 0.144(6) 0.127(6) 0.045(5) 0.064(4) 0.051(5)
C139 0.108(10) 0.190(6) 0.111(3) 0.042(6) 0.045(5) 0.077(4)
C21 0.0644(16) 0.051(5) 0.0593(15) 0.003(2) -0.0007(13) 0.007(2)
C22 0.063(3) 0.060(5) 0.0603(17) -0.002(4) -0.0005(17) -0.001(2)
C23 0.064(3) 0.053(5) 0.0599(15) -0.001(4) -0.0027(13) -0.0011(16)
O211 0.067(2) 0.061(5) 0.0719(16) -0.006(3) -0.0051(13) 0.004(3)
C211 0.0633(16) 0.054(3) 0.0534(15) -0.0073(17) 0.0025(12) 0.008(2)
C212 0.0640(16) 0.079(7) 0.059(3) -0.0073(16) 0.0020(18) 0.006(2)
Cl22 0.0659(16) 0.148(5) 0.0791(13) 0.016(2) -0.0005(11) -0.0095(17)
C213 0.072(3) 0.100(8) 0.067(4) -0.020(3) -0.006(3) 0.004(3)
C214 0.095(4) 0.082(4) 0.050(3) -0.034(4) 0.009(2) 0.003(3)
Cl24 0.142(4) 0.1750(17) 0.0659(15) -0.057(3) 0.0023(14) -0.0272(17)
C215 0.086(3) 0.072(5) 0.061(2) -0.018(3) 0.022(2) 0.002(3)
C216 0.070(2) 0.075(8) 0.0676(19) -0.001(4) 0.005(2) 0.003(3)
C231 0.056(5) 0.057(2) 0.0534(16) -0.001(3) -0.007(2) 0.002(2)
C232 0.082(5) 0.078(8) 0.0647(18) -0.034(3) -0.0052(18) -0.007(2)
C233 0.070(6) 0.104(5) 0.0558(19) -0.029(3) -0.011(2) -0.008(2)
C234 0.065(3) 0.060(4) 0.052(2) -0.005(2) -0.006(2) -0.004(2)
C235 0.052(3) 0.069(3) 0.074(3) -0.013(2) -0.013(2) 0.002(3)
C236 0.057(3) 0.070(2) 0.050(2) -0.008(3) -0.019(2) 0.000(3)
C237 0.075(4) 0.099(4) 0.065(3) 0.008(3) 0.007(2) 0.018(3)
C238 0.112(5) 0.144(6) 0.127(6) 0.045(5) 0.064(4) 0.051(5)
C239 0.108(10) 0.190(6) 0.111(3) 0.042(6) 0.045(5) 0.077(4)

loop_
_atom_type_symbol
_atom_type_description
_atom_type_scat_dispersion_real
_atom_type_scat_dispersion_imag
_atom_type_scat_source
C C 0.0033 0.0016 'International Tables Vol C Tables 4.2.6.8 and 6.1.1.4'
H H 0.0000 0.0000 'International Tables Vol C Tables 4.2.6.8 and 6.1.1.4'
O O 0.0106 0.0060 'International Tables Vol C Tables 4.2.6.8 and 6.1.1.4'
Cl Cl 0.1484 0.1585 'International Tables Vol C Tables 4.2.6.8 and 6.1.1.4'

loop_
_geom_angle_atom_site_label_1
_geom_angle_atom_site_label_2
_geom_angle_atom_site_label_3
_geom_angle
O111 C11 C12 123.3(4)
O111 C11 C111 119.0(3)
C12 C11 C111 117.2(5)
C13 C12 C11 122.6(5)
C13 C12 H12 118.7
C11 C12 H12 118.7
C12 C13 C131 126.4(5)
C12 C13 H13 116.8
C131 C13 H13 116.8
C116 C111 C112 117.1(3)
C116 C111 C11 117.3(3)
C112 C111 C11 125.6(4)
C113 C112 C111 122.6(6)
C113 C112 Cl12 117.1(4)
C111 C112 Cl12 120.2(3)
C114 C113 C112 118.0(6)
C114 C113 H113 121.0
C112 C113 H113 121.0
C115 C114 C113 121.6(3)
C115 C114 Cl14 119.1(3)
C113 C114 Cl14 119.3(4)
C114 C115 C116 119.1(4)
C114 C115 H115 120.4
C116 C115 H115 120.4
C111 C116 C115 121.6(4)
C111 C116 H116 119.2
C115 C116 H116 119.2
C136 C131 C132 116.9(3)
C136 C131 C13 123.3(4)
C132 C131 C13 119.4(5)
C133 C132 C131 121.3(5)
C133 C132 H132 119.4
C131 C132 H132 119.4
C134 C133 C132 121.5(4)
C134 C133 H133 119.3
C132 C133 H133 119.3
C133 C134 C135 117.1(3)
C133 C134 C137 122.3(4)
C135 C134 C137 120.4(4)
C134 C135 C136 121.9(4)
C134 C135 H135 119.1
C136 C135 H135 119.1
C131 C136 C135 121.0(3)
C131 C136 H136 119.5
C135 C136 H136 119.5
C138 C137 C139 128.1(5)
C138 C137 C134 117.1(5)
C139 C137 C134 113.2(4)
C137 C138 H18A 120.0
C137 C138 H18B 120.0
H18A C138 H18B 120.0
C137 C139 H19A 109.5
C137 C139 H19B 109.5
H19A C139 H19B 109.5
C137 C139 H19C 109.5
H19A C139 H19C 109.5
H19B C139 H19C 109.5
O211 C21 C22 123.4(6)
O211 C21 C211 119.1(6)
C22 C21 C211 117.5(6)
C23 C22 C21 121.5(8)
C23 C22 H22 119.2
C21 C22 H22 119.2
C22 C23 C231 126.8(10)
C22 C23 H23 116.6
C231 C23 H23 116.6
C216 C211 C212 116.9(6)
C216 C211 C21 117.2(5)
C212 C211 C21 125.8(6)
C213 C212 C211 122.4(6)
C213 C212 Cl22 117.5(7)
C211 C212 Cl22 120.0(5)
C214 C213 C212 117.7(8)
C214 C213 H213 121.2
C212 C213 H213 121.2
C215 C214 C213 121.5(6)
C215 C214 Cl24 118.6(6)
C213 C214 Cl24 119.2(7)
C214 C215 C216 119.1(7)
C214 C215 H215 120.5
C216 C215 H215 120.5
C211 C216 C215 120.7(9)
C211 C216 H216 119.6
C215 C216 H216 119.6
C236 C231 C232 116.9(6)
C236 C231 C23 123.3(8)
C232 C231 C23 118.6(9)
C233 C232 C231 120.6(9)
C233 C232 H232 119.7
C231 C232 H232 119.7
C234 C233 C232 121.1(7)
C234 C233 H233 119.5
C232 C233 H233 119.5
C233 C234 C235 116.7(5)
C233 C234 C237 121.2(7)
C235 C234 C237 120.3(7)
C234 C235 C236 121.9(6)
C234 C235 H235 119.1
C236 C235 H235 119.1
C231 C236 C235 120.9(6)
C231 C236 H236 119.6
C235 C236 H236 119.6
C238 C237 C239 127.2(8)
C238 C237 C234 117.8(7)
C239 C237 C234 112.4(6)
C237 C238 H28A 120.0
C237 C238 H28B 120.0
H28A C238 H28B 120.0
C237 C239 H29A 109.5
C237 C239 H29B 109.5
H29A C239 H29B 109.5
C237 C239 H29C 109.5
H29A C239 H29C 109.5
H29B C239 H29C 109.5

loop_
_geom_bond_atom_site_label_1
_geom_bond_atom_site_label_2
_geom_bond_distance
C11 O111 1.215(4)
C11 C12 1.485(8)
C11 C111 1.507(4)
C12 C13 1.323(4)
C12 H12 0.9300
C13 C131 1.460(6)
C13 H13 0.9300
C111 C116 1.376(4)
C111 C112 1.390(6)
C112 C113 1.376(4)
C112 Cl12 1.747(5)
C113 C114 1.373(9)
C113 H113 0.9300
C114 C115 1.366(5)
C114 Cl14 1.741(4)
C115 C116 1.385(6)
C115 H115 0.9300
C116 H116 0.9300
C131 C136 1.376(4)
C131 C132 1.394(5)
C132 C133 1.382(5)
C132 H132 0.9300
C133 C134 1.369(5)
C133 H133 0.9300
C134 C135 1.378(5)
C134 C137 1.531(5)
C135 C136 1.387(5)
C135 H135 0.9300
C136 H136 0.9300
C137 C138 1.291(6)
C137 C139 1.419(7)
C138 H18A 0.9300
C138 H18B 0.9300
C139 H19A 0.9600
C139 H19B 0.9600
C139 H19C 0.9600
C21 O211 1.214(5)
C21 C22 1.485(8)
C21 C211 1.505(5)
C22 C23 1.323(5)
C22 H22 0.9300
C23 C231 1.459(8)
C23 H23 0.9300
C211 C216 1.376(5)
C211 C212 1.390(7)
C212 C213 1.376(5)
C212 Cl22 1.746(7)
C213 C214 1.374(10)
C213 H213 0.9300
C214 C215 1.366(6)
C214 Cl24 1.742(5)
C215 C216 1.384(8)
C215 H215 0.9300
C216 H216 0.9300
C231 C236 1.376(5)
C231 C232 1.396(7)
C232 C233 1.383(7)
C232 H232 0.9300
C233 C234 1.371(6)
C233 H233 0.9300
C234 C235 1.379(6)
C234 C237 1.532(6)
C235 C236 1.389(6)
C235 H235 0.9300
C236 H236 0.9300
C237 C238 1.292(7)
C237 C239 1.422(7)
C238 H28A 0.9300
C238 H28B 0.9300
C239 H29A 0.9600
C239 H29B 0.9600
C239 H29C 0.9600

loop_
_geom_hbond_atom_site_label_D
_geom_hbond_atom_site_label_H
_geom_hbond_atom_site_label_A
_geom_hbond_site_symmetry_A
_geom_hbond_distance_DH
_geom_hbond_distance_HA
_geom_hbond_distance_DA
_geom_hbond_angle_DHA
_geom_hbond_publ_flag
C12 H12 O111 6_755 0.93 2.49 3.15(2) 128 no
C232 H232 Cg1 6_765 0.93 2.76 3.67(4) 166 no

loop_
_geom_torsion_atom_site_label_1
_geom_torsion_atom_site_label_2
_geom_torsion_atom_site_label_3
_geom_torsion_atom_site_label_4
_geom_torsion
_geom_torsion_publ_flag
O111 C11 C12 C13 12(4) ?
C111 C11 C12 C13 -177(2) y
C11 C12 C13 C131 174(2) y
O111 C11 C111 C116 46(2) ?
C12 C11 C111 C116 -126(3) ?
O111 C11 C111 C112 -137(3) ?
C12 C11 C111 C112 51(3) y
C116 C111 C112 C113 -2(5) ?
C11 C111 C112 C113 -179(3) ?
C116 C111 C112 Cl12 -178(3) ?
C11 C111 C112 Cl12 5(5) ?
C111 C112 C113 C114 0(6) ?
Cl12 C112 C113 C114 175(3) ?
C112 C113 C114 C115 1(5) ?
C112 C113 C114 Cl14 178(3) ?
C113 C114 C115 C116 0(3) ?
Cl14 C114 C115 C116 -177(2) ?
C112 C111 C116 C115 4(4) ?
C11 C111 C116 C115 -179(2) ?
C114 C115 C116 C111 -3(4) ?
C12 C13 C131 C136 4(4) ?
C12 C13 C131 C132 176(3) y
C136 C131 C132 C133 -4(3) ?
C13 C131 C132 C133 -177(2) ?
C131 C132 C133 C134 7(3) ?
C132 C133 C134 C135 -6.5(19) ?
C132 C133 C134 C137 178.5(14) ?
C133 C134 C135 C136 3.8(14) ?
C137 C134 C135 C136 178.9(8) ?
C132 C131 C136 C135 1(3) ?
C13 C131 C136 C135 173.6(18) ?
C134 C135 C136 C131 -1.3(19) ?
C133 C134 C137 C138 86.2(10) ?
C135 C134 C137 C138 -88.7(9) ?
C133 C134 C137 C139 -80.6(12) ?
C135 C134 C137 C139 104.5(12) ?
O211 C21 C22 C23 7(8) ?
C211 C21 C22 C23 -171(4) y
C21 C22 C23 C231 -156(5) y
O211 C21 C211 C216 40(5) ?
C22 C21 C211 C216 -142(6) ?
O211 C21 C211 C212 -136(6) ?
C22 C21 C211 C212 42(7) y
C216 C211 C212 C213 8(10) ?
C21 C211 C212 C213 -176(6) ?
C216 C211 C212 Cl22 -170(7) ?
C21 C211 C212 Cl22 6(10) ?
C211 C212 C213 C214 3(13) ?
Cl22 C212 C213 C214 -179(6) ?
C212 C213 C214 C215 -7(10) ?
C212 C213 C214 Cl24 -177(6) ?
C213 C214 C215 C216 0(7) ?
Cl24 C214 C215 C216 170(4) ?
C212 C211 C216 C215 -15(8) ?
C21 C211 C216 C215 168(5) ?
C214 C215 C216 C211 11(8) ?
C22 C23 C231 C236 -12(8) ?
C22 C23 C231 C232 -179(5) y
C236 C231 C232 C233 11(7) ?
C23 C231 C232 C233 179(5) ?
C231 C232 C233 C234 -18(6) ?
C232 C233 C234 C235 14(4) ?
C232 C233 C234 C237 179(3) ?
C233 C234 C235 C236 -6(3) ?
C237 C234 C235 C236 -170.8(18) ?
C232 C231 C236 C235 -3(6) ?
C23 C231 C236 C235 -170(4) ?
C234 C235 C236 C231 0(4) ?
C233 C234 C237 C238 75(2) ?
C235 C234 C237 C238 -120.8(19) ?
C233 C234 C237 C239 -89(3) ?
C235 C234 C237 C239 76(3) ?

_cod_database_fobs_code 2019998
